data_2106016
loop_
_publ_author_name
'Gerhardt, Valeska'
'Egert, Ernst'

_publ_section_title
;
 Cocrystals of 6-chlorouracil and 6-chloro-3-methyluracil: exploring their
 hydrogen-bond-based synthon motifs with several triazine and pyrimidine
 derivatives
;
_journal_issue 2
_journal_name_full 'Acta Crystallographica Section B'
_journal_page_first 209
_journal_page_last 220
_journal_paper_doi 10.1107/S2052520615003790
_journal_volume 71
_journal_year 2015
_chemical_formula_moiety 'C4 H3 Cl N2 O2, C3 H4 Cl N5, C3 H7 N O'
_chemical_formula_sum 'C10 H14 Cl2 N8 O3'
_chemical_formula_weight 365.19
_space_group_IT_number 2
_symmetry_cell_setting triclinic
_symmetry_space_group_name_Hall '-P 1'
_symmetry_space_group_name_H-M 'P -1'
_atom_sites_solution_hydrogens geom
_atom_sites_solution_primary direct
_atom_sites_solution_secondary difmap
_audit_creation_method SHELXL-97
_cell_angle_alpha 72.144(8)
_cell_angle_beta 77.879(9)
_cell_angle_gamma 77.444(9)
_cell_formula_units_Z 2
_cell_length_a 8.4573(10)
_cell_length_b 9.3488(10)
_cell_length_c 10.8269(11)
_cell_measurement_reflns_used 11913
_cell_measurement_temperature 173(2)
_cell_measurement_theta_max 26.25
_cell_measurement_theta_min 3.43
_cell_volume 785.79(15)
_computing_cell_refinement 'X-Area (Stoe & Cie, 2001)'
_computing_data_collection 'X-Area (Stoe & Cie, 2001)'
_computing_data_reduction 'X-Area (Stoe & Cie, 2001)'
_computing_molecular_graphics
;
Mercury (Version 3.1, Macrae et al., 2008) and XP (Sheldrick,
 2008)
;
_computing_publication_material 'publCIF (Westrip, 2010)'
_computing_structure_refinement 'SHELXL97 (Sheldrick, 2008) '
_computing_structure_solution 'SHELXS97 (Sheldrick, 2008) '
_diffrn_ambient_temperature 173(2)
_diffrn_measured_fraction_theta_full 0.997
_diffrn_measured_fraction_theta_max 0.984
_diffrn_measurement_device_type 'STOE IPDS II two-circle diffractometer'
_diffrn_measurement_method \w
_diffrn_radiation_monochromator 'Genix 3D multilayer optics'
_diffrn_radiation_source 'Genix 3D I\mS microfocus X-ray source'
_diffrn_radiation_type MoK\a
_diffrn_radiation_wavelength 0.71073
_diffrn_reflns_av_R_equivalents 0.0652
_diffrn_reflns_av_sigmaI/netI 0.0460
_diffrn_reflns_limit_h_max 10
_diffrn_reflns_limit_h_min -10
_diffrn_reflns_limit_k_max 10
_diffrn_reflns_limit_k_min -11
_diffrn_reflns_limit_l_max 13
_diffrn_reflns_limit_l_min -13
_diffrn_reflns_number 17138
_diffrn_reflns_theta_full 25.00
_diffrn_reflns_theta_max 25.94
_diffrn_reflns_theta_min 3.43
_diffrn_standards_number 0
_exptl_absorpt_coefficient_mu 0.441
_exptl_absorpt_correction_T_max 0.9830
_exptl_absorpt_correction_T_min 0.8492
_exptl_absorpt_correction_type multi-scan
_exptl_absorpt_process_details 'X-Area (Stoe & Cie, 2001)'
_exptl_crystal_colour colourless
_exptl_crystal_density_diffrn 1.543
_exptl_crystal_density_method 'not measured'
_exptl_crystal_description plate
_exptl_crystal_F_000 376
_exptl_crystal_size_max 0.38
_exptl_crystal_size_mid 0.10
_exptl_crystal_size_min 0.04
_refine_diff_density_max 0.449
_refine_diff_density_min -0.178
_refine_ls_extinction_method none
_refine_ls_goodness_of_fit_ref 0.981
_refine_ls_hydrogen_treatment mixed
_refine_ls_matrix_type full
_refine_ls_number_parameters 228
_refine_ls_number_reflns 3027
_refine_ls_number_restraints 6
_refine_ls_restrained_S_all 0.981
_refine_ls_R_factor_all 0.0622
_refine_ls_R_factor_gt 0.0377
_refine_ls_shift/su_max 0.000
_refine_ls_shift/su_mean 0.000
_refine_ls_structure_factor_coef Fsqd
_refine_ls_weighting_details 'calc w=1/[\s^2^(Fo^2^)+(0.0418P)^2^+0.0000P] where P=(Fo^2^+2Fc^2^)/3'
_refine_ls_weighting_scheme calc
_refine_ls_wR_factor_gt 0.0760
_refine_ls_wR_factor_ref 0.0827
_reflns_number_gt 2270
_reflns_number_total 3027
_reflns_threshold_expression I>2\s(I)
_cod_data_source_file ao5001sup1.cif
_cod_data_source_block Va
_cod_original_sg_symbol_H-M P-1
_cod_database_code 2106016
_cod_database_fobs_code 2106016

loop_
_symmetry_equiv_pos_as_xyz
'x, y, z'
'-x, -y, -z'

loop_
_atom_site_type_symbol
_atom_site_label
_atom_site_fract_x
_atom_site_fract_y
_atom_site_fract_z
_atom_site_U_iso_or_equiv
_atom_site_adp_type
_atom_site_calc_flag
_atom_site_refinement_flags
_atom_site_occupancy
_atom_site_symmetry_multiplicity
N N3A 0.2679(2) 0.4575(2) 0.56294(16) 0.0262(4) Uani d D 1 1
H H3A 0.312(3) 0.509(3) 0.597(2) 0.031 Uiso d D 1 1
C C2A 0.2306(3) 0.3210(3) 0.6430(2) 0.0279(5) Uani d . 1 1
O O2A 0.2557(2) 0.27378(19) 0.75712(14) 0.0359(4) Uani d . 1 1
N N1A 0.1619(2) 0.2407(2) 0.58756(16) 0.0281(4) Uani d D 1 1
H H1A 0.139(3) 0.150(2) 0.636(2) 0.034 Uiso d D 1 1
C C6A 0.1313(2) 0.2963(3) 0.46136(19) 0.0265(5) Uani d . 1 1
Cl Cl6A 0.04350(7) 0.18198(7) 0.40860(5) 0.03486(16) Uani d . 1 1
C C5A 0.1659(3) 0.4313(3) 0.3832(2) 0.0274(5) Uani d . 1 1
H H5A 0.1424 0.4661 0.2958 0.033 Uiso calc R 1 1
C C4A 0.2394(3) 0.5228(3) 0.43389(19) 0.0262(5) Uani d . 1 1
O O4A 0.2749(2) 0.64760(18) 0.37309(13) 0.0332(4) Uani d . 1 1
N N1B 0.5019(2) 0.6631(2) 0.85823(15) 0.0255(4) Uani d . 1 1
C C2B 0.5252(2) 0.7981(3) 0.78126(19) 0.0258(5) Uani d . 1 1
Cl Cl2B 0.60189(8) 0.90762(7) 0.85200(5) 0.03968(17) Uani d . 1 1
N N3B 0.4988(2) 0.8646(2) 0.66009(16) 0.0243(4) Uani d . 1 1
C C4B 0.4341(2) 0.7766(2) 0.60976(18) 0.0234(4) Uani d . 1 1
N N4B 0.4060(2) 0.8327(2) 0.48765(17) 0.0287(4) Uani d D 1 1
H H4B1 0.430(3) 0.920(2) 0.440(2) 0.034 Uiso d D 1 1
H H4B2 0.365(3) 0.781(3) 0.452(2) 0.034 Uiso d D 1 1
N N5B 0.3993(2) 0.6372(2) 0.67718(15) 0.0239(4) Uani d . 1 1
C C6B 0.4350(2) 0.5850(2) 0.79993(19) 0.0235(4) Uani d . 1 1
N N6B 0.4042(2) 0.4484(2) 0.87209(17) 0.0297(4) Uani d D 1 1
H H6B1 0.366(3) 0.391(3) 0.838(2) 0.036 Uiso d D 1 1
H H6B2 0.431(3) 0.414(3) 0.9517(18) 0.036 Uiso d D 1 1
C C1X 0.1418(3) -0.0607(3) 0.8601(2) 0.0331(5) Uani d . 1 1
H H1X 0.2044 0.0067 0.8703 0.040 Uiso calc R 1 1
O O1X 0.0903(2) -0.02903(19) 0.75371(14) 0.0365(4) Uani d . 1 1
N N2X 0.1159(2) -0.1815(2) 0.96019(17) 0.0331(4) Uani d . 1 1
C C3X 0.1854(3) -0.2139(3) 1.0795(2) 0.0468(7) Uani d . 1 1
H H3X1 0.2430 -0.1312 1.0737 0.070 Uiso calc R 1 1
H H3X2 0.2627 -0.3100 1.0903 0.070 Uiso calc R 1 1
H H3X3 0.0973 -0.2224 1.1551 0.070 Uiso calc R 1 1
C C4X 0.0232(3) -0.2910(3) 0.9521(2) 0.0453(6) Uani d . 1 1
H H4X1 -0.0185 -0.2557 0.8681 0.068 Uiso calc R 1 1
H H4X2 -0.0690 -0.3013 1.0245 0.068 Uiso calc R 1 1
H H4X3 0.0945 -0.3899 0.9583 0.068 Uiso calc R 1 1

loop_
_atom_site_aniso_label
_atom_site_aniso_U_11
_atom_site_aniso_U_22
_atom_site_aniso_U_33
_atom_site_aniso_U_12
_atom_site_aniso_U_13
_atom_site_aniso_U_23
N3A 0.0361(10) 0.0259(10) 0.0216(8) -0.0125(8) -0.0097(7) -0.0050(7)
C2A 0.0324(11) 0.0288(12) 0.0247(10) -0.0129(9) -0.0055(8) -0.0043(9)
O2A 0.0538(10) 0.0385(10) 0.0204(7) -0.0228(8) -0.0120(7) -0.0004(7)
N1A 0.0385(11) 0.0265(11) 0.0218(8) -0.0157(9) -0.0069(7) -0.0017(7)
C6A 0.0288(11) 0.0328(13) 0.0223(10) -0.0079(9) -0.0062(8) -0.0104(9)
Cl6A 0.0477(3) 0.0345(3) 0.0314(3) -0.0186(3) -0.0119(2) -0.0099(2)
C5A 0.0364(11) 0.0271(13) 0.0219(10) -0.0069(9) -0.0092(8) -0.0068(9)
C4A 0.0315(11) 0.0284(12) 0.0200(9) -0.0072(9) -0.0067(8) -0.0051(8)
O4A 0.0521(10) 0.0256(9) 0.0246(7) -0.0154(7) -0.0133(7) 0.0003(6)
N1B 0.0343(10) 0.0270(10) 0.0180(8) -0.0114(8) -0.0082(7) -0.0028(7)
C2B 0.0296(11) 0.0279(12) 0.0243(10) -0.0086(9) -0.0062(8) -0.0095(9)
Cl2B 0.0608(4) 0.0371(4) 0.0317(3) -0.0213(3) -0.0181(3) -0.0082(2)
N3B 0.0322(9) 0.0219(10) 0.0207(8) -0.0081(7) -0.0081(7) -0.0033(7)
C4B 0.0256(11) 0.0243(11) 0.0213(9) -0.0052(9) -0.0066(8) -0.0051(8)
N4B 0.0457(11) 0.0234(10) 0.0207(8) -0.0163(8) -0.0146(8) 0.0023(7)
N5B 0.0305(9) 0.0234(10) 0.0187(8) -0.0080(7) -0.0076(7) -0.0020(7)
C6B 0.0244(10) 0.0252(12) 0.0205(9) -0.0057(9) -0.0043(8) -0.0040(8)
N6B 0.0452(11) 0.0270(11) 0.0204(8) -0.0150(9) -0.0127(7) -0.0001(8)
C1X 0.0370(13) 0.0312(13) 0.0331(12) -0.0092(10) -0.0072(9) -0.0078(10)
O1X 0.0470(10) 0.0343(10) 0.0293(8) -0.0144(8) -0.0112(7) -0.0016(7)
N2X 0.0380(11) 0.0320(11) 0.0281(9) -0.0076(9) -0.0073(8) -0.0036(8)
C3X 0.0499(15) 0.0548(18) 0.0300(12) -0.0027(13) -0.0137(11) -0.0026(11)
C4X 0.0560(16) 0.0398(16) 0.0391(13) -0.0190(13) -0.0046(11) -0.0033(11)

loop_
_atom_type_symbol
_atom_type_description
_atom_type_scat_dispersion_real
_atom_type_scat_dispersion_imag
_atom_type_scat_source
C C 0.0033 0.0016 'International Tables Vol C Tables 4.2.6.8 and 6.1.1.4'
H H 0.0000 0.0000 'International Tables Vol C Tables 4.2.6.8 and 6.1.1.4'
N N 0.0061 0.0033 'International Tables Vol C Tables 4.2.6.8 and 6.1.1.4'
O O 0.0106 0.0060 'International Tables Vol C Tables 4.2.6.8 and 6.1.1.4'
Cl Cl 0.1484 0.1585 'International Tables Vol C Tables 4.2.6.8 and 6.1.1.4'

loop_
_geom_angle_atom_site_label_1
_geom_angle_atom_site_label_2
_geom_angle_atom_site_label_3
_geom_angle
C2A N3A C4A 126.62(18)
C2A N3A H3A 116.3(16)
C4A N3A H3A 117.0(16)
O2A C2A N3A 122.4(2)
O2A C2A N1A 122.2(2)
N3A C2A N1A 115.43(18)
C6A N1A C2A 121.52(19)
C6A N1A H1A 120.5(16)
C2A N1A H1A 118.0(16)
C5A C6A N1A 123.08(19)
C5A C6A Cl6A 121.64(16)
N1A C6A Cl6A 115.28(17)
C6A C5A C4A 118.94(19)
C6A C5A H5A 120.5
C4A C5A H5A 120.5
O4A C4A N3A 120.54(19)
O4A C4A C5A 125.06(18)
N3A C4A C5A 114.40(19)
C2B N1B C6B 112.24(16)
N3B C2B N1B 130.55(19)
N3B C2B Cl2B 114.70(16)
N1B C2B Cl2B 114.74(14)
C2B N3B C4B 112.79(17)
N4B C4B N5B 118.78(18)
N4B C4B N3B 117.29(19)
N5B C4B N3B 123.92(17)
C4B N4B H4B1 121.8(16)
C4B N4B H4B2 120.1(17)
H4B1 N4B H4B2 118(2)
C6B N5B C4B 115.78(18)
N6B C6B N5B 119.10(19)
N6B C6B N1B 116.20(17)
N5B C6B N1B 124.69(19)
C6B N6B H6B1 120.0(17)
C6B N6B H6B2 118.1(17)
H6B1 N6B H6B2 122(2)
O1X C1X N2X 124.9(2)
O1X C1X H1X 117.6
N2X C1X H1X 117.6
C1X N2X C4X 121.0(2)
C1X N2X C3X 121.7(2)
C4X N2X C3X 117.2(2)
N2X C3X H3X1 109.5
N2X C3X H3X2 109.5
H3X1 C3X H3X2 109.5
N2X C3X H3X3 109.5
H3X1 C3X H3X3 109.5
H3X2 C3X H3X3 109.5
N2X C4X H4X1 109.5
N2X C4X H4X2 109.5
H4X1 C4X H4X2 109.5
N2X C4X H4X3 109.5
H4X1 C4X H4X3 109.5
H4X2 C4X H4X3 109.5

loop_
_geom_bond_atom_site_label_1
_geom_bond_atom_site_label_2
_geom_bond_distance
N3A C2A 1.364(3)
N3A C4A 1.392(3)
N3A H3A 0.869(16)
C2A O2A 1.225(3)
C2A N1A 1.369(3)
N1A C6A 1.363(3)
N1A H1A 0.892(17)
C6A C5A 1.340(3)
C6A Cl6A 1.708(2)
C5A C4A 1.443(3)
C5A H5A 0.9500
C4A O4A 1.218(3)
N1B C2B 1.311(3)
N1B C6B 1.365(3)
C2B N3B 1.311(3)
C2B Cl2B 1.742(2)
N3B C4B 1.367(3)
C4B N4B 1.316(3)
C4B N5B 1.346(3)
N4B H4B1 0.868(17)
N4B H4B2 0.865(17)
N5B C6B 1.342(3)
C6B N6B 1.326(3)
N6B H6B1 0.885(17)
N6B H6B2 0.883(16)
C1X O1X 1.245(3)
C1X N2X 1.325(3)
C1X H1X 0.9500
N2X C4X 1.450(3)
N2X C3X 1.452(3)
C3X H3X1 0.9800
C3X H3X2 0.9800
C3X H3X3 0.9800
C4X H4X1 0.9800
C4X H4X2 0.9800
C4X H4X3 0.9800

loop_
_geom_hbond_atom_site_label_D
_geom_hbond_atom_site_label_H
_geom_hbond_atom_site_label_A
_geom_hbond_site_symmetry_A
_geom_hbond_distance_DH
_geom_hbond_distance_HA
_geom_hbond_distance_DA
_geom_hbond_angle_DHA
N1A H1A O1X . 0.892(17) 1.831(17) 2.718(2) 173(2)
N3A H3A N5B . 0.869(16) 2.005(17) 2.873(2) 176(2)
N4B H4B1 N3B 2_676 0.868(17) 2.117(17) 2.981(3) 174(2)
N4B H4B2 O4A . 0.865(17) 2.049(17) 2.914(2) 177(2)
N6B H6B1 O2A . 0.885(17) 2.048(17) 2.930(3) 174(2)
N6B H6B2 N1B 2_667 0.883(16) 2.115(17) 2.998(2) 179(2)
C1X H1X O2A . 0.95 2.51 3.267(3) 136.8

loop_
_geom_torsion_atom_site_label_1
_geom_torsion_atom_site_label_2
_geom_torsion_atom_site_label_3
_geom_torsion_atom_site_label_4
_geom_torsion
C4A N3A C2A O2A -177.8(2)
C4A N3A C2A N1A 1.6(3)
O2A C2A N1A C6A 178.5(2)
N3A C2A N1A C6A -0.9(3)
C2A N1A C6A C5A 0.1(3)
C2A N1A C6A Cl6A -179.43(16)
N1A C6A C5A C4A 0.2(3)
Cl6A C6A C5A C4A 179.70(17)
C2A N3A C4A O4A 178.3(2)
C2A N3A C4A C5A -1.4(3)
C6A C5A C4A O4A -179.3(2)
C6A C5A C4A N3A 0.4(3)
C6B N1B C2B N3B -2.1(3)
C6B N1B C2B Cl2B 177.26(15)
N1B C2B N3B C4B 1.2(3)
Cl2B C2B N3B C4B -178.15(15)
C2B N3B C4B N4B -178.85(19)
C2B N3B C4B N5B 0.6(3)
N4B C4B N5B C6B 178.27(19)
N3B C4B N5B C6B -1.2(3)
C4B N5B C6B N6B -179.89(18)
C4B N5B C6B N1B 0.2(3)
C2B N1B C6B N6B -178.67(19)
C2B N1B C6B N5B 1.3(3)
O1X C1X N2X C4X 0.7(4)
O1X C1X N2X C3X 177.6(2)
